data_7115051
loop_
_publ_author_name
'Liu, Cai-Ming'
'Gao, Song'
'Kou, Hui-Zhong'

_publ_section_title
;
 Dehydrogenative coupling of phenanthroline under hydrothermal conditions:
 crystal structure of a novel layered vanadate complex constructed of
 4,8,10-net sheets: [(2,2&#x2032;-biphen)Co]V3O8.5
;
_journal_issue 17
_journal_name_full 'Chemical Communications'
_journal_page_first 1670
_journal_paper_doi 10.1039/b103304m
_journal_year 2001
_chemical_formula_sum 'C24 H14 Co N4 O8.5 V3'
_chemical_formula_weight 706.14
_chemical_name_systematic
; 
? 
;
_space_group_IT_number 15
_symmetry_cell_setting monoclinic
_symmetry_space_group_name_Hall '-C 2yc'
_symmetry_space_group_name_H-M 'C 1 2/c 1'
_atom_sites_solution_hydrogens geom
_atom_sites_solution_primary direct
_atom_sites_solution_secondary difmap
_audit_creation_method SHELXL-97
_cell_angle_alpha 90.00
_cell_angle_beta 103.20(3)
_cell_angle_gamma 90.00
_cell_formula_units_Z 8
_cell_length_a 19.660(4)
_cell_length_b 18.430(4)
_cell_length_c 13.640(3)
_cell_measurement_temperature 293(2)
_cell_volume 4811.7(19)
_computing_cell_refinement 'HKL Scalepack'
_computing_data_collection 'Nonius Kappa CCD'
_computing_data_reduction 'HKL Denzo & Maxus'
_computing_molecular_graphics 'Siemens SHELXTL (1990)'
_computing_publication_material 'Siemens SHELXL-97'
_computing_structure_refinement 'SHELXL-97 (Sheldrick, 1997)'
_computing_structure_solution 'SHELXS-97 (Sheldrick, 1990)'
_diffrn_ambient_temperature 293(2)
_diffrn_measured_fraction_theta_full 0.963
_diffrn_measured_fraction_theta_max 0.963
_diffrn_measurement_device_type 'NONIUS Kappa CCD'
_diffrn_measurement_method CCD
_diffrn_radiation_monochromator graphite
_diffrn_radiation_source 'fine-focus sealed tube'
_diffrn_radiation_type MoK\a
_diffrn_radiation_wavelength 0.71073
_diffrn_reflns_av_R_equivalents 0.0000
_diffrn_reflns_av_sigmaI/netI 0.0213
_diffrn_reflns_limit_h_max 27
_diffrn_reflns_limit_h_min 0
_diffrn_reflns_limit_k_max 25
_diffrn_reflns_limit_k_min 0
_diffrn_reflns_limit_l_max 18
_diffrn_reflns_limit_l_min -18
_diffrn_reflns_number 6778
_diffrn_reflns_theta_full 30.05
_diffrn_reflns_theta_max 30.05
_diffrn_reflns_theta_min 3.64
_exptl_absorpt_coefficient_mu 1.870
_exptl_crystal_colour 'dark red'
_exptl_crystal_density_diffrn 1.950
_exptl_crystal_density_method 'not measured'
_exptl_crystal_description block
_exptl_crystal_F_000 2800
_refine_diff_density_max 0.789
_refine_diff_density_min -0.837
_refine_diff_density_rms 0.088
_refine_ls_extinction_method none
_refine_ls_goodness_of_fit_ref 1.014
_refine_ls_hydrogen_treatment mixed
_refine_ls_matrix_type full
_refine_ls_number_parameters 366
_refine_ls_number_reflns 6778
_refine_ls_number_restraints 0
_refine_ls_restrained_S_all 1.014
_refine_ls_R_factor_all 0.0523
_refine_ls_R_factor_gt 0.0420
_refine_ls_shift/su_max 0.002
_refine_ls_shift/su_mean 0.000
_refine_ls_structure_factor_coef Fsqd
_refine_ls_weighting_details 'calc w=1/[\s^2^(Fo^2^)+(0.0551P)^2^+14.6957P] where P=(Fo^2^+2Fc^2^)/3'
_refine_ls_weighting_scheme calc
_refine_ls_wR_factor_gt 0.1046
_refine_ls_wR_factor_ref 0.1125
_reflns_number_gt 5750
_reflns_number_total 6778
_reflns_threshold_expression >2sigma(I)
_cod_data_source_file b103304m.txt
_cod_data_source_block 1
_cod_depositor_comments
;
The following automatic conversions were performed:

'_symmetry_cell_setting' value 'Monoclinic' changed to 'monoclinic'
according to
/usr/data/users/saulius/automatic-downloads/retrospective/RSC/lib/dictionaries/cif_core.dic
dictionary named 'cif_core.dic' version 2.4.2 from 2011-04-26.

Automatic conversion script
Id: cif_fix_values 2281 2013-09-26 08:29:07Z andrius 
;
_cod_original_cell_volume 4811.7(17)
_cod_original_sg_symbol_H-M C2/c
_cod_original_formula_sum 'C24 H14 Co N4 O8.50 V3'
_cod_database_code 7115051

loop_
_symmetry_equiv_pos_as_xyz
'x, y, z'
'-x, y, -z+1/2'
'x+1/2, y+1/2, z'
'-x+1/2, y+1/2, -z+1/2'
'-x, -y, -z'
'x, -y, z-1/2'
'-x+1/2, -y+1/2, -z'
'x+1/2, -y+1/2, z-1/2'

loop_
_atom_site_label
_atom_site_type_symbol
_atom_site_fract_x
_atom_site_fract_y
_atom_site_fract_z
_atom_site_U_iso_or_equiv
_atom_site_adp_type
_atom_site_occupancy
_atom_site_symmetry_multiplicity
_atom_site_calc_flag
_atom_site_refinement_flags
Co1 Co 0.408061(16) 0.221250(17) 0.88895(2) 0.02575(9) Uani 1 1 d .
V1 V 0.32767(2) 0.18821(2) 0.64219(3) 0.02735(10) Uani 1 1 d .
V2 V 0.33529(2) 0.27847(2) 0.43483(3) 0.02947(10) Uani 1 1 d .
V3 V 0.504488(19) 0.27214(2) 1.13120(3) 0.02387(9) Uani 1 1 d .
C1 C 0.51763(16) 0.34713(16) 0.8749(2) 0.0409(6) Uani 1 1 d .
H1A H 0.5493 0.3100 0.8729 0.049 Uiso 1 1 calc R
C2 C 0.5412(2) 0.41912(18) 0.8744(3) 0.0574(9) Uani 1 1 d .
H2B H 0.5875 0.4289 0.8739 0.069 Uiso 1 1 calc R
C3 C 0.4959(2) 0.47352(19) 0.8747(3) 0.0623(10) Uani 1 1 d .
H3A H 0.5109 0.5214 0.8747 0.075 Uiso 1 1 calc R
C4 C 0.4266(2) 0.45873(18) 0.8751(2) 0.0571(10) Uani 1 1 d .
C5 C 0.3733(3) 0.5115(2) 0.8721(3) 0.0775(15) Uani 1 1 d .
H5B H 0.3848 0.5605 0.8718 0.093 Uiso 1 1 calc R
C6 C 0.3076(3) 0.4932(2) 0.8699(3) 0.0770(15) Uani 1 1 d .
H6A H 0.2746 0.5298 0.8674 0.092 Uiso 1 1 calc R
C7 C 0.2854(2) 0.4186(3) 0.8711(3) 0.0687(13) Uani 1 1 d .
C8 C 0.2190(3) 0.3939(4) 0.8665(3) 0.0861(18) Uani 1 1 d .
H8B H 0.1831 0.4275 0.8617 0.103 Uiso 1 1 calc R
C9 C 0.2035(2) 0.3219(4) 0.8688(3) 0.0805(17) Uani 1 1 d .
H9B H 0.1578 0.3066 0.8646 0.097 Uiso 1 1 calc R
C10 C 0.25969(16) 0.2696(3) 0.8780(2) 0.0566(10) Uani 1 1 d .
C11 C 0.33732(19) 0.36462(19) 0.8778(2) 0.0495(8) Uani 1 1 d .
C12 C 0.40727(18) 0.38435(16) 0.8776(2) 0.0422(7) Uani 1 1 d .
C13 C 0.25620(15) 0.1905(3) 0.8808(2) 0.0616(12) Uani 1 1 d .
C14 C 0.1974(2) 0.1456(4) 0.8767(3) 0.090(2) Uani 1 1 d .
H14A H 0.1537 0.1666 0.8713 0.108 Uiso 1 1 calc R
C15 C 0.2037(3) 0.0734(4) 0.8805(3) 0.100(2) Uani 1 1 d .
H15A H 0.1644 0.0453 0.8802 0.121 Uiso 1 1 calc R
C16 C 0.2687(3) 0.0385(3) 0.8849(3) 0.0852(18) Uani 1 1 d .
C17 C 0.2831(5) -0.0375(4) 0.8865(4) 0.118(3) Uani 1 1 d .
H17A H 0.2476 -0.0701 0.8895 0.142 Uiso 1 1 calc R
C18 C 0.3467(5) -0.0631(3) 0.8836(4) 0.107(3) Uani 1 1 d .
H18A H 0.3534 -0.1131 0.8835 0.129 Uiso 1 1 calc R
C19 C 0.4050(3) -0.01593(19) 0.8806(2) 0.0707(14) Uani 1 1 d .
C20 C 0.4724(4) -0.0384(2) 0.8762(3) 0.0870(18) Uani 1 1 d .
H20A H 0.4825 -0.0876 0.8745 0.104 Uiso 1 1 calc R
C21 C 0.5227(3) 0.0114(2) 0.8744(3) 0.0709(13) Uani 1 1 d .
H21A H 0.5672 -0.0033 0.8704 0.085 Uiso 1 1 calc R
C22 C 0.50699(18) 0.08574(18) 0.8785(2) 0.0464(7) Uani 1 1 d .
H22A H 0.5421 0.1195 0.8781 0.056 Uiso 1 1 calc R
C23 C 0.39362(19) 0.05905(16) 0.88406(19) 0.0467(8) Uani 1 1 d .
C24 C 0.32565(19) 0.0857(2) 0.8862(2) 0.0532(9) Uani 1 1 d .
N1 N 0.45287(12) 0.32931(12) 0.87792(15) 0.0334(5) Uani 1 1 d .
N2 N 0.32357(12) 0.29312(16) 0.88287(17) 0.0434(6) Uani 1 1 d .
N3 N 0.31834(12) 0.15787(16) 0.88673(17) 0.0425(6) Uani 1 1 d .
N4 N 0.44435(13) 0.10940(12) 0.88301(16) 0.0345(5) Uani 1 1 d .
O1 O 0.38994(9) 0.22343(10) 0.73147(13) 0.0321(4) Uani 1 1 d .
O2 O 0.32723(12) 0.10187(12) 0.65867(17) 0.0492(5) Uani 1 1 d .
O3 O 0.34572(10) 0.20595(11) 0.51908(13) 0.0353(4) Uani 1 1 d .
O4 O 0.33151(14) 0.35090(13) 0.4974(2) 0.0600(6) Uani 1 1 d .
O5 O 0.25531(10) 0.27023(14) 0.34737(15) 0.0468(5) Uani 1 1 d .
O6 O 0.40482(11) 0.28105(17) 0.37598(19) 0.0624(8) Uani 1 1 d .
O7 O 0.46073(10) 0.22021(10) 1.03818(14) 0.0362(4) Uani 1 1 d .
O8 O 0.5000 0.23262(15) 1.2500 0.0414(6) Uani 1 2 d S
O9 O 0.46898(12) 0.35118(11) 1.12055(17) 0.0464(5) Uani 1 1 d .

loop_
_atom_site_aniso_label
_atom_site_aniso_U_11
_atom_site_aniso_U_22
_atom_site_aniso_U_33
_atom_site_aniso_U_23
_atom_site_aniso_U_13
_atom_site_aniso_U_12
Co1 0.02209(15) 0.02916(17) 0.02410(16) -0.00124(11) 0.00130(11) 0.00073(11)
V1 0.02133(18) 0.0391(2) 0.02032(18) 0.00290(15) 0.00198(14) -0.00543(15)
V2 0.01905(18) 0.0407(2) 0.0283(2) 0.00870(16) 0.00467(15) -0.00038(15)
V3 0.01925(17) 0.0307(2) 0.02152(17) -0.00295(14) 0.00434(13) 0.00053(13)
C1 0.0460(15) 0.0343(13) 0.0371(13) 0.0031(11) -0.0016(11) -0.0084(11)
C2 0.072(2) 0.0395(16) 0.0516(18) 0.0069(14) -0.0057(16) -0.0179(16)
C3 0.093(3) 0.0374(16) 0.0461(18) 0.0005(13) -0.0051(18) -0.0113(17)
C4 0.100(3) 0.0365(15) 0.0284(13) -0.0015(11) 0.0020(15) 0.0222(17)
C5 0.129(4) 0.043(2) 0.053(2) -0.0041(16) 0.007(2) 0.042(2)
C6 0.120(4) 0.061(2) 0.0458(19) 0.0005(17) 0.010(2) 0.064(3)
C7 0.075(3) 0.092(3) 0.0372(16) 0.0038(17) 0.0087(16) 0.059(2)
C8 0.078(3) 0.136(5) 0.044(2) 0.009(2) 0.0135(19) 0.067(3)
C9 0.0379(17) 0.166(6) 0.0382(18) -0.001(2) 0.0096(14) 0.032(3)
C10 0.0313(14) 0.112(3) 0.0258(13) 0.0006(15) 0.0059(11) 0.0158(16)
C11 0.066(2) 0.0559(18) 0.0247(12) -0.0010(11) 0.0059(12) 0.0365(16)
C12 0.0630(19) 0.0344(13) 0.0250(11) -0.0024(10) 0.0013(12) 0.0177(12)
C13 0.0245(13) 0.137(4) 0.0237(12) -0.0033(17) 0.0056(10) -0.0185(17)
C14 0.0379(18) 0.189(6) 0.0421(19) -0.004(3) 0.0093(15) -0.051(3)
C15 0.070(3) 0.189(7) 0.042(2) -0.004(3) 0.0137(18) -0.091(4)
C16 0.099(3) 0.122(4) 0.0323(16) -0.0007(19) 0.0106(18) -0.086(3)
C17 0.179(7) 0.117(5) 0.048(2) 0.008(3) 0.006(4) -0.114(5)
C18 0.208(7) 0.049(2) 0.050(2) 0.0096(18) 0.000(4) -0.064(4)
C19 0.138(4) 0.0323(16) 0.0310(15) 0.0054(12) -0.003(2) -0.019(2)
C20 0.182(6) 0.0291(17) 0.0388(18) 0.0033(13) 0.001(3) 0.020(3)
C21 0.114(4) 0.052(2) 0.0422(18) 0.0024(15) 0.008(2) 0.040(2)
C22 0.0557(18) 0.0424(16) 0.0383(14) 0.0000(12) 0.0048(13) 0.0148(13)
C23 0.076(2) 0.0364(14) 0.0217(11) 0.0046(10) -0.0013(12) -0.0204(14)
C24 0.061(2) 0.074(2) 0.0223(12) 0.0017(13) 0.0047(12) -0.0416(18)
N1 0.0443(12) 0.0267(10) 0.0250(9) -0.0003(8) -0.0006(9) 0.0064(9)
N2 0.0313(11) 0.0708(17) 0.0268(10) -0.0030(11) 0.0041(9) 0.0196(11)
N3 0.0309(11) 0.0720(18) 0.0240(10) 0.0006(10) 0.0052(8) -0.0178(11)
N4 0.0441(12) 0.0299(10) 0.0264(10) 0.0015(8) 0.0013(9) -0.0021(9)
O1 0.0280(8) 0.0408(10) 0.0243(8) -0.0009(7) -0.0004(6) -0.0026(7)
O2 0.0552(13) 0.0427(12) 0.0455(12) 0.0098(9) 0.0027(10) -0.0179(10)
O3 0.0419(10) 0.0398(10) 0.0259(8) 0.0042(7) 0.0112(7) 0.0029(8)
O4 0.0628(15) 0.0402(12) 0.0698(16) -0.0028(11) 0.0006(13) 0.0022(11)
O5 0.0237(9) 0.0873(17) 0.0279(9) 0.0021(10) 0.0028(7) 0.0031(9)
O6 0.0246(9) 0.116(2) 0.0496(13) 0.0320(14) 0.0146(9) 0.0071(11)
O7 0.0412(10) 0.0384(10) 0.0241(8) -0.0013(7) -0.0028(7) -0.0037(8)
O8 0.0612(18) 0.0381(14) 0.0242(12) 0.000 0.0085(12) 0.000
O9 0.0541(12) 0.0338(10) 0.0502(12) 0.0016(9) 0.0098(10) 0.0074(9)

loop_
_atom_type_symbol
_atom_type_description
_atom_type_scat_dispersion_real
_atom_type_scat_dispersion_imag
_atom_type_scat_source
C C 0.0033 0.0016 'International Tables Vol C Tables 4.2.6.8 and 6.1.1.4'
H H 0.0000 0.0000 'International Tables Vol C Tables 4.2.6.8 and 6.1.1.4'
N N 0.0061 0.0033 'International Tables Vol C Tables 4.2.6.8 and 6.1.1.4'
O O 0.0106 0.0060 'International Tables Vol C Tables 4.2.6.8 and 6.1.1.4'
V V 0.3005 0.5294 'International Tables Vol C Tables 4.2.6.8 and 6.1.1.4'
Co Co 0.3494 0.9721 'International Tables Vol C Tables 4.2.6.8 and 6.1.1.4'

loop_
_geom_angle_atom_site_label_1
_geom_angle_atom_site_label_2
_geom_angle_atom_site_label_3
_geom_angle
_geom_angle_site_symmetry_1
_geom_angle_site_symmetry_3
O7 Co1 O1 160.26(8) . .
O7 Co1 N3 103.80(9) . .
O1 Co1 N3 92.87(8) . .
O7 Co1 N2 104.94(9) . .
O1 Co1 N2 89.98(8) . .
N3 Co1 N2 72.49(12) . .
O7 Co1 N4 86.18(8) . .
O1 Co1 N4 87.75(8) . .
N3 Co1 N4 75.91(11) . .
N2 Co1 N4 148.16(11) . .
O7 Co1 N1 87.55(8) . .
O1 Co1 N1 83.65(8) . .
N3 Co1 N1 147.99(10) . .
N2 Co1 N1 75.69(10) . .
N4 Co1 N1 135.40(9) . .
O2 V1 O1 108.24(10) . .
O2 V1 O3 108.34(11) . .
O1 V1 O3 109.97(10) . .
O2 V1 O5 111.64(12) . 7_556
O1 V1 O5 107.52(10) . 7_556
O3 V1 O5 111.08(9) . 7_556
O4 V2 O6 111.25(15) . .
O4 V2 O3 107.53(12) . .
O6 V2 O3 109.82(11) . .
O4 V2 O5 107.04(13) . .
O6 V2 O5 111.52(11) . .
O3 V2 O5 109.56(11) . .
O9 V3 O7 108.31(11) . .
O9 V3 O8 109.82(11) . .
O7 V3 O8 109.34(10) . .
O9 V3 O6 108.96(13) . 2_656
O7 V3 O6 110.74(11) . 2_656
O8 V3 O6 109.65(10) . 2_656
N1 C1 C2 123.7(3) . .
C3 C2 C1 119.1(4) . .
C2 C3 C4 120.3(3) . .
C3 C4 C5 125.6(4) . .
C3 C4 C12 117.1(3) . .
C5 C4 C12 117.3(4) . .
C6 C5 C4 122.2(4) . .
C5 C6 C7 122.4(3) . .
C8 C7 C11 115.8(5) . .
C8 C7 C6 127.1(4) . .
C11 C7 C6 117.2(4) . .
C9 C8 C7 122.6(4) . .
C8 C9 C10 118.6(4) . .
N2 C10 C9 119.0(5) . .
N2 C10 C13 112.2(3) . .
C9 C10 C13 128.8(4) . .
N2 C11 C7 122.7(4) . .
N2 C11 C12 117.0(2) . .
C7 C11 C12 120.2(4) . .
N1 C12 C11 116.6(3) . .
N1 C12 C4 122.7(3) . .
C11 C12 C4 120.6(3) . .
N3 C13 C14 117.6(5) . .
N3 C13 C10 113.6(3) . .
C14 C13 C10 128.8(4) . .
C15 C14 C13 121.0(5) . .
C14 C15 C16 121.8(4) . .
C24 C16 C15 115.1(5) . .
C24 C16 C17 116.7(6) . .
C15 C16 C17 128.2(5) . .
C18 C17 C16 121.8(4) . .
C17 C18 C19 122.5(5) . .
C20 C19 C23 116.9(4) . .
C20 C19 C18 125.9(5) . .
C23 C19 C18 117.2(5) . .
C21 C20 C19 120.1(4) . .
C20 C21 C22 119.4(4) . .
N4 C22 C21 122.6(4) . .
N4 C23 C19 123.1(4) . .
N4 C23 C24 117.1(3) . .
C19 C23 C24 119.8(4) . .
N3 C24 C16 121.7(4) . .
N3 C24 C23 116.3(2) . .
C16 C24 C23 122.0(4) . .
C1 N1 C12 117.1(3) . .
C1 N1 Co1 129.08(19) . .
C12 N1 Co1 113.8(2) . .
C10 N2 C11 121.3(3) . .
C10 N2 Co1 121.9(3) . .
C11 N2 Co1 116.7(2) . .
C24 N3 C13 122.7(3) . .
C24 N3 Co1 117.4(2) . .
C13 N3 Co1 119.8(3) . .
C22 N4 C23 117.9(3) . .
C22 N4 Co1 128.9(2) . .
C23 N4 Co1 113.3(2) . .
V1 O1 Co1 132.28(11) . .
V2 O3 V1 136.55(12) . .
V2 O5 V1 125.92(13) . 7_556
V2 O6 V3 155.35(15) . 2_656
V3 O7 Co1 143.42(11) . .
V3 O8 V3 132.18(17) 2_657 .

loop_
_geom_bond_atom_site_label_1
_geom_bond_atom_site_label_2
_geom_bond_distance
_geom_bond_site_symmetry_2
Co1 O7 2.0624(19) .
Co1 O1 2.0959(18) .
Co1 N3 2.110(2) .
Co1 N2 2.111(2) .
Co1 N4 2.189(2) .
Co1 N1 2.197(2) .
V1 O2 1.607(2) .
V1 O1 1.6499(18) .
V1 O3 1.8233(19) .
V1 O5 1.837(2) 7_556
V2 O4 1.596(3) .
V2 O6 1.737(2) .
V2 O3 1.7441(19) .
V2 O5 1.750(2) .
V3 O9 1.607(2) .
V3 O7 1.6636(19) .
V3 O8 1.7971(13) .
V3 O6 1.815(2) 2_656
C1 N1 1.325(4) .
C1 C2 1.406(4) .
C2 C3 1.342(6) .
C3 C4 1.389(6) .
C4 C5 1.425(5) .
C4 C12 1.425(5) .
C5 C6 1.329(8) .
C6 C7 1.443(7) .
C7 C8 1.372(8) .
C7 C11 1.413(4) .
C8 C9 1.363(8) .
C9 C10 1.450(6) .
C10 N2 1.316(4) .
C10 C13 1.459(7) .
C11 N2 1.350(5) .
C11 C12 1.423(5) .
C12 N1 1.353(3) .
C13 N3 1.348(5) .
C13 C14 1.412(5) .
C14 C15 1.336(9) .
C15 C16 1.421(9) .
C16 C24 1.414(4) .
C16 C17 1.429(10) .
C17 C18 1.345(10) .
C18 C19 1.448(7) .
C19 C20 1.401(7) .
C19 C23 1.403(5) .
C20 C21 1.353(7) .
C21 C22 1.408(5) .
C22 N4 1.321(4) .
C23 N4 1.365(4) .
C23 C24 1.430(5) .
C24 N3 1.339(5) .
O5 V1 1.837(2) 7_556
O6 V3 1.815(2) 2_656
O8 V3 1.7971(13) 2_657
